data_7109861
loop_
_publ_author_name
'Xiaoping Yang'
'Michael M. Oye'
'Richard A. Jones'
'Shaoming Huang'

_publ_section_title
;
 Anion dependent self-assembly of a linear hexanuclear Yb(III) salen
 complex with enhanced near-infrared (NIR) luminescence properties
;
_journal_name_full Chem.Commun.
_journal_page_first 9579
_journal_paper_doi 10.1039/c3cc45651j
_journal_volume 49
_journal_year 2013
_chemical_formula_moiety 'C176 H162 N22 O22 Yb6, C2 H6 O, 3(C H4 O), 5(O)'
_chemical_formula_sum 'C181 H180 N22 O31 Yb6'
_chemical_formula_weight 4197.71
_chemical_name_systematic
; 
 ? 
;
_space_group_IT_number 2
_symmetry_cell_setting triclinic
_symmetry_space_group_name_Hall '-P 1'
_symmetry_space_group_name_H-M 'P -1'
_atom_sites_solution_hydrogens geom
_atom_sites_solution_primary direct
_atom_sites_solution_secondary difmap
_audit_creation_method SHELXL-97
_cell_angle_alpha 97.48(3)
_cell_angle_beta 95.15(5)
_cell_angle_gamma 117.74(3)
_cell_formula_units_Z 1
_cell_length_a 14.599(3)
_cell_length_b 15.498(3)
_cell_length_c 24.333(5)
_cell_measurement_reflns_used 15608
_cell_measurement_temperature 153(2)
_cell_measurement_theta_max 30.51
_cell_measurement_theta_min 2.91
_cell_volume 4760(2)
_computing_cell_refinement 'Collect software, Nonius B.V. 1998'
_computing_data_collection 'Collect software, Nonius B.V. 1998'
_computing_data_reduction
;
DENZO and Scalepack (Otwinoski and Minor, 1997)
;
_computing_molecular_graphics 'XL SHELXTL/PC, Siemens Analytical'
_computing_structure_refinement 'XL SHELXTL/PC, Siemens Analytical'
_computing_structure_solution
;

SIR97 - Altomare A., Burla M.C., Camalli M., Cascarano G.L., Giacovazzo C., 
Guagliardi A., Moliterni A.G.G., Polidori G.,Spagna R.
;
_diffrn_ambient_temperature 153(2)
_diffrn_measured_fraction_theta_full 0.983
_diffrn_measured_fraction_theta_max 0.983
_diffrn_measurement_device_type CCD
_diffrn_measurement_method \w-scans
_diffrn_radiation_monochromator graphite
_diffrn_radiation_source 'fine-focus sealed tube'
_diffrn_radiation_type MoK\a
_diffrn_radiation_wavelength 0.71073
_diffrn_reflns_av_R_equivalents 0.0502
_diffrn_reflns_av_sigmaI/netI 0.0762
_diffrn_reflns_limit_h_max 17
_diffrn_reflns_limit_h_min -17
_diffrn_reflns_limit_k_max 18
_diffrn_reflns_limit_k_min -16
_diffrn_reflns_limit_l_max 28
_diffrn_reflns_limit_l_min -28
_diffrn_reflns_number 25711
_diffrn_reflns_theta_full 25.00
_diffrn_reflns_theta_max 25.00
_diffrn_reflns_theta_min 2.98
_exptl_absorpt_coefficient_mu 2.988
_exptl_absorpt_correction_T_max 0.7960
_exptl_absorpt_correction_T_min 0.6464
_exptl_absorpt_correction_type gaussian
_exptl_absorpt_process_details
;
Absorption correction given as Gaussian
;
_exptl_crystal_colour Yellow
_exptl_crystal_density_diffrn 1.465
_exptl_crystal_density_method 'not measured'
_exptl_crystal_description Block
_exptl_crystal_F_000 2088
_exptl_crystal_size_max 0.16
_exptl_crystal_size_mid 0.12
_exptl_crystal_size_min 0.08
_refine_diff_density_max 2.957
_refine_diff_density_min -3.353
_refine_diff_density_rms 0.278
_refine_ls_extinction_method none
_refine_ls_goodness_of_fit_ref 1.150
_refine_ls_hydrogen_treatment constr
_refine_ls_matrix_type full
_refine_ls_number_parameters 1123
_refine_ls_number_reflns 16498
_refine_ls_number_restraints 755
_refine_ls_restrained_S_all 1.129
_refine_ls_R_factor_all 0.1242
_refine_ls_R_factor_gt 0.0986
_refine_ls_shift/su_max 0.001
_refine_ls_shift/su_mean 0.000
_refine_ls_structure_factor_coef Fsqd
_refine_ls_weighting_details 'calc w=1/[\s^2^(Fo^2^)+(0.0165P)^2^+289.2896P] where P=(Fo^2^+2Fc^2^)/3'
_refine_ls_weighting_scheme calc
_refine_ls_wR_factor_gt 0.2127
_refine_ls_wR_factor_ref 0.2285
_reflns_number_gt 12492
_reflns_number_total 16498
_reflns_threshold_expression >2sigma(I)
_cod_data_source_file c3cc45651j.txt
_cod_data_source_block complex-1
_cod_original_cell_volume 4759.5(23)
_cod_original_sg_symbol_Hall -P1
_cod_original_sg_symbol_H-M P-1
_cod_database_code 7109861

loop_
_symmetry_equiv_pos_as_xyz
'x, y, z'
'-x, -y, -z'

loop_
_atom_site_label
_atom_site_type_symbol
_atom_site_fract_x
_atom_site_fract_y
_atom_site_fract_z
_atom_site_U_iso_or_equiv
_atom_site_adp_type
_atom_site_occupancy
_atom_site_symmetry_multiplicity
_atom_site_calc_flag
_atom_site_refinement_flags
Yb1 Yb 0.25124(5) 0.57431(5) 0.75806(3) 0.01968(19) Uani 1 1 d U
Yb2 Yb -0.03549(5) 0.39433(5) 0.71347(3) 0.01795(18) Uani 1 1 d U
Yb3 Yb -0.32524(5) 0.29035(5) 0.66985(3) 0.02087(19) Uani 1 1 d U
N1 N 0.4312(13) 0.5948(12) 0.9932(7) 0.041(4) Uani 1 1 d U
H1A H 0.4709 0.5987 1.0228 0.050 Uiso 1 1 calc R
N2 N 0.4789(11) 0.5974(11) 0.8800(6) 0.031(3) Uani 1 1 d U
H2B H 0.4334 0.5835 0.8506 0.037 Uiso 1 1 calc R
N3 N 0.3190(10) 0.6681(11) 0.6818(6) 0.025(3) Uani 1 1 d U
N4 N 0.3724(11) 0.5316(11) 0.7158(6) 0.029(3) Uani 1 1 d U
N5 N 0.0131(10) 0.5375(10) 0.6664(6) 0.021(3) Uani 1 1 d U
N6 N -0.0926(11) 0.5087(10) 0.7590(6) 0.025(3) Uani 1 1 d U
N7 N -0.0125(10) 0.2891(11) 0.7735(6) 0.027(3) Uani 1 1 d U
N8 N -0.0471(11) 0.2479(10) 0.6576(6) 0.026(3) Uani 1 1 d U
N9 N -0.3994(11) 0.3460(11) 0.7479(6) 0.031(3) Uani 1 1 d U
N10 N -0.4489(11) 0.1496(11) 0.7089(6) 0.031(3) Uani 1 1 d U
N11 N -0.4708(11) 0.1312(11) 0.5121(6) 0.029(3) Uani 1 1 d U
H11A H -0.4526 0.1528 0.5479 0.034 Uiso 1 1 calc R
O1 O 0.5557(13) 0.7029(12) 1.0877(7) 0.060(4) Uani 1 1 d U
H1B H 0.5983 0.7228 1.1169 0.089 Uiso 1 1 calc R
O2 O 0.3982(9) 0.6799(9) 0.8169(5) 0.031(3) Uani 1 1 d U
O3 O 0.2154(9) 0.6967(9) 0.7700(5) 0.031(3) Uani 1 1 d U
O4 O 0.2778(9) 0.4763(8) 0.8090(5) 0.027(3) Uani 1 1 d U
O5 O 0.1308(8) 0.4456(8) 0.6885(5) 0.022(2) Uani 1 1 d U
O6 O -0.1992(8) 0.3028(8) 0.7389(4) 0.022(2) Uani 1 1 d U
O7 O 0.0918(9) 0.4965(8) 0.7869(5) 0.025(3) Uani 1 1 d U
O8 O -0.1660(8) 0.3440(8) 0.6385(4) 0.019(2) Uani 1 1 d U
O9 O -0.2921(10) 0.4410(9) 0.6640(5) 0.031(3) Uani 1 1 d U
O10 O -0.3439(9) 0.1498(8) 0.6190(5) 0.026(3) Uani 1 1 d U
O11 O -0.4583(9) 0.2529(8) 0.6009(5) 0.026(3) Uani 1 1 d U
C1 C 0.5355(16) 0.7755(15) 1.0770(8) 0.039(5) Uani 1 1 d U
C2 C 0.5857(19) 0.8671(17) 1.1143(10) 0.052(6) Uani 1 1 d U
H2A H 0.6340 0.8779 1.1456 0.063 Uiso 1 1 calc R
C3 C 0.5634(19) 0.9406(19) 1.1043(10) 0.057(6) Uani 1 1 d U
H3A H 0.5950 1.0002 1.1302 0.069 Uiso 1 1 calc R
C4 C 0.4957(19) 0.9300(18) 1.0571(10) 0.056(6) Uani 1 1 d U
H4A H 0.4846 0.9824 1.0502 0.068 Uiso 1 1 calc R
C5 C 0.4445(18) 0.8377(16) 1.0201(9) 0.046(5) Uani 1 1 d U
H5A H 0.3963 0.8276 0.9890 0.055 Uiso 1 1 calc R
C6 C 0.4648(16) 0.7602(15) 1.0293(8) 0.039(5) Uani 1 1 d U
C7 C 0.4131(15) 0.6653(14) 0.9884(8) 0.035(4) Uani 1 1 d U
H7A H 0.3652 0.6574 0.9577 0.043 Uiso 1 1 calc R
C8 C 0.3855(17) 0.5077(16) 0.9495(9) 0.044(5) Uani 1 1 d U
H8A H 0.3214 0.5001 0.9288 0.053 Uiso 1 1 calc R
H8B H 0.3679 0.4493 0.9659 0.053 Uiso 1 1 calc R
C9 C 0.4632(16) 0.5166(15) 0.9092(9) 0.040(5) Uani 1 1 d U
H9A H 0.5297 0.5301 0.9302 0.048 Uiso 1 1 calc R
H9B H 0.4357 0.4548 0.8822 0.048 Uiso 1 1 calc R
C10 C 0.5530(14) 0.6863(15) 0.8936(7) 0.037(5) Uani 1 1 d DU
H10A H 0.6077 0.6965 0.9209 0.044 Uiso 1 1 calc R
C11 C 0.5653(14) 0.7711(13) 0.8739(7) 0.031(4) Uani 1 1 d U
C12 C 0.6583(19) 0.8638(18) 0.8937(10) 0.057(6) Uani 1 1 d U
H12A H 0.7132 0.8670 0.9180 0.068 Uiso 1 1 calc R
C13 C 0.6676(18) 0.9468(18) 0.8777(10) 0.053(6) Uani 1 1 d U
H13A H 0.7277 1.0074 0.8917 0.064 Uiso 1 1 calc R
C14 C 0.5861(16) 0.9416(15) 0.8396(9) 0.041(5) Uani 1 1 d U
H14A H 0.5935 0.9986 0.8275 0.050 Uiso 1 1 calc R
C15 C 0.4954(16) 0.8529(14) 0.8203(8) 0.036(5) Uani 1 1 d U
H15A H 0.4406 0.8513 0.7968 0.044 Uiso 1 1 calc R
C16 C 0.4846(14) 0.7658(14) 0.8354(7) 0.031(4) Uani 1 1 d U
C17 C 0.2257(14) 0.7747(13) 0.7506(8) 0.030(4) Uani 1 1 d U
C18 C 0.1915(17) 0.8364(15) 0.7778(9) 0.045(5) Uani 1 1 d U
H18A H 0.1639 0.8218 0.8104 0.054 Uiso 1 1 calc R
C19 C 0.1968(16) 0.9205(15) 0.7580(9) 0.040(5) Uani 1 1 d U
H19A H 0.1718 0.9596 0.7763 0.048 Uiso 1 1 calc R
C20 C 0.2420(16) 0.9421(15) 0.7088(9) 0.041(5) Uani 1 1 d U
H20A H 0.2452 0.9960 0.6945 0.049 Uiso 1 1 calc R
C21 C 0.2819(16) 0.8854(15) 0.6811(9) 0.043(5) Uani 1 1 d U
H21A H 0.3128 0.9020 0.6495 0.052 Uiso 1 1 calc R
C22 C 0.2738(14) 0.8023(13) 0.7023(8) 0.031(4) Uani 1 1 d U
C23 C 0.3204(14) 0.7494(13) 0.6730(7) 0.029(4) Uani 1 1 d U
H23A H 0.3555 0.7771 0.6444 0.035 Uiso 1 1 calc R
C24 C 0.3759(13) 0.6319(14) 0.6466(7) 0.027(4) Uani 1 1 d U
H24A H 0.4203 0.6836 0.6276 0.033 Uiso 1 1 calc R
H24B H 0.3261 0.5748 0.6182 0.033 Uiso 1 1 calc R
C25 C 0.4423(14) 0.6033(14) 0.6831(8) 0.033(4) Uani 1 1 d U
H25A H 0.4742 0.5728 0.6600 0.039 Uiso 1 1 calc R
H25B H 0.4978 0.6618 0.7086 0.039 Uiso 1 1 calc R
C26 C 0.3732(15) 0.4479(15) 0.7135(8) 0.038(5) Uani 1 1 d U
H26A H 0.4143 0.4361 0.6897 0.045 Uiso 1 1 calc R
C27 C 0.3163(14) 0.3710(14) 0.7444(8) 0.031(4) Uani 1 1 d U
C28 C 0.3049(16) 0.2783(15) 0.7274(9) 0.042(5) Uani 1 1 d U
H28A H 0.3294 0.2658 0.6950 0.050 Uiso 1 1 calc R
C29 C 0.2596(17) 0.2047(17) 0.7560(10) 0.048(5) Uani 1 1 d U
H29A H 0.2519 0.1420 0.7432 0.058 Uiso 1 1 calc R
C30 C 0.2250(16) 0.2235(16) 0.8045(9) 0.044(5) Uani 1 1 d U
H30A H 0.1962 0.1740 0.8254 0.052 Uiso 1 1 calc R
C31 C 0.2324(14) 0.3137(14) 0.8223(8) 0.031(4) Uani 1 1 d U
H31A H 0.2090 0.3245 0.8555 0.037 Uiso 1 1 calc R
C32 C 0.2743(13) 0.3912(13) 0.7922(8) 0.028(4) Uani 1 1 d U
C33 C 0.1326(12) 0.4335(12) 0.6324(7) 0.022(4) Uani 1 1 d U
C34 C 0.1708(13) 0.3734(14) 0.6080(8) 0.030(4) Uani 1 1 d U
H34A H 0.1953 0.3412 0.6300 0.036 Uiso 1 1 calc R
C35 C 0.1723(14) 0.3615(14) 0.5504(8) 0.034(4) Uani 1 1 d U
H35A H 0.1936 0.3179 0.5337 0.041 Uiso 1 1 calc R
C36 C 0.1430(16) 0.4133(16) 0.5185(9) 0.042(5) Uani 1 1 d U
H36A H 0.1492 0.4089 0.4807 0.051 Uiso 1 1 calc R
C37 C 0.1042(13) 0.4721(13) 0.5422(7) 0.028(4) Uani 1 1 d U
H37A H 0.0810 0.5044 0.5196 0.033 Uiso 1 1 calc R
C38 C 0.0987(13) 0.4845(13) 0.5992(7) 0.024(4) Uani 1 1 d U
C39 C 0.0516(12) 0.5455(13) 0.6223(7) 0.025(4) Uani 1 1 d U
H39A H 0.0508 0.5927 0.6025 0.030 Uiso 1 1 calc R
C40 C -0.0368(14) 0.5973(13) 0.6818(7) 0.030(4) Uani 1 1 d U
H40A H -0.1066 0.5667 0.6595 0.036 Uiso 1 1 calc R
H40B H 0.0036 0.6629 0.6733 0.036 Uiso 1 1 calc R
C41 C -0.0449(15) 0.6074(14) 0.7438(8) 0.035(4) Uani 1 1 d U
H41A H 0.0245 0.6490 0.7662 0.042 Uiso 1 1 calc R
H41B H -0.0875 0.6389 0.7516 0.042 Uiso 1 1 calc R
C42 C -0.1357(13) 0.4985(13) 0.8022(7) 0.029(4) Uani 1 1 d U
H42A H -0.1392 0.5529 0.8209 0.034 Uiso 1 1 calc R
C43 C -0.1801(13) 0.4081(13) 0.8248(7) 0.027(4) Uani 1 1 d U
C44 C -0.1988(15) 0.4130(16) 0.8815(8) 0.040(5) Uani 1 1 d U
H44A H -0.1862 0.4736 0.9019 0.047 Uiso 1 1 calc R
C45 C -0.2337(17) 0.3335(17) 0.9066(9) 0.048(5) Uani 1 1 d U
H45A H -0.2437 0.3402 0.9438 0.057 Uiso 1 1 calc R
C46 C -0.2551(16) 0.2400(16) 0.8765(8) 0.042(5) Uani 1 1 d U
H46A H -0.2777 0.1849 0.8936 0.050 Uiso 1 1 calc R
C47 C -0.2413(14) 0.2323(15) 0.8202(8) 0.033(4) Uani 1 1 d U
H47A H -0.2566 0.1706 0.8000 0.039 Uiso 1 1 calc R
C48 C -0.2063(12) 0.3119(13) 0.7933(7) 0.022(4) Uani 1 1 d U
C49 C 0.0883(14) 0.4959(14) 0.8428(7) 0.030(4) Uani 1 1 d U
C50 C 0.1243(14) 0.5858(14) 0.8811(7) 0.031(4) Uani 1 1 d U
H50A H 0.1485 0.6452 0.8682 0.037 Uiso 1 1 calc R
C51 C 0.1238(17) 0.5860(17) 0.9374(9) 0.044(5) Uani 1 1 d U
H51A H 0.1473 0.6459 0.9622 0.053 Uiso 1 1 calc R
C52 C 0.0897(15) 0.5008(16) 0.9576(8) 0.042(5) Uani 1 1 d U
H52A H 0.0911 0.5019 0.9960 0.050 Uiso 1 1 calc R
C53 C 0.0529(15) 0.4123(16) 0.9199(8) 0.039(5) Uani 1 1 d U
H53A H 0.0356 0.3544 0.9337 0.047 Uiso 1 1 calc R
C54 C 0.0409(15) 0.4070(13) 0.8633(7) 0.031(4) Uani 1 1 d U
C55 C 0.0136(14) 0.3098(14) 0.8278(8) 0.034(4) Uani 1 1 d U
H55A H 0.0153 0.2610 0.8457 0.040 Uiso 1 1 calc R
C56 C -0.0460(16) 0.1877(15) 0.7446(9) 0.041(5) Uani 1 1 d U
H56A H -0.1220 0.1486 0.7384 0.050 Uiso 1 1 calc R
H56B H -0.0168 0.1564 0.7673 0.050 Uiso 1 1 calc R
C57 C -0.0066(16) 0.1937(15) 0.6887(8) 0.037(5) Uani 1 1 d U
H57A H 0.0696 0.2283 0.6950 0.045 Uiso 1 1 calc R
H57B H -0.0314 0.1274 0.6672 0.045 Uiso 1 1 calc R
C58 C -0.0708(13) 0.2207(13) 0.6047(7) 0.028(4) Uani 1 1 d U
H58A H -0.0543 0.1730 0.5887 0.034 Uiso 1 1 calc R
C59 C -0.1220(13) 0.2570(12) 0.5655(7) 0.023(4) Uani 1 1 d U
C60 C -0.1295(16) 0.2231(15) 0.5071(8) 0.039(5) Uani 1 1 d U
H60A H -0.0982 0.1853 0.4953 0.047 Uiso 1 1 calc R
C61 C -0.1826(15) 0.2468(15) 0.4695(8) 0.039(5) Uani 1 1 d U
H61A H -0.1896 0.2235 0.4313 0.047 Uiso 1 1 calc R
C62 C -0.2278(15) 0.3062(14) 0.4870(8) 0.037(5) Uani 1 1 d U
H62A H -0.2634 0.3232 0.4605 0.044 Uiso 1 1 calc R
C63 C -0.2189(15) 0.3396(15) 0.5443(8) 0.036(4) Uani 1 1 d U
H63A H -0.2488 0.3792 0.5551 0.043 Uiso 1 1 calc R
C64 C -0.1681(13) 0.3167(12) 0.5854(7) 0.026(4) Uani 1 1 d U
C65 C -0.3006(14) 0.5164(14) 0.6871(8) 0.033(4) Uani 1 1 d U
C66 C -0.2705(16) 0.6001(16) 0.6623(10) 0.047(5) Uani 1 1 d U
H66A H -0.2528 0.5985 0.6266 0.056 Uiso 1 1 calc R
C67 C -0.2669(15) 0.6870(15) 0.6912(9) 0.041(5) Uani 1 1 d U
H67A H -0.2410 0.7436 0.6754 0.050 Uiso 1 1 calc R
C68 C -0.3002(17) 0.6905(17) 0.7416(9) 0.047(5) Uani 1 1 d U
H68A H -0.2975 0.7482 0.7603 0.057 Uiso 1 1 calc R
C69 C -0.3371(16) 0.6071(16) 0.7634(10) 0.046(5) Uani 1 1 d U
H69A H -0.3618 0.6079 0.7973 0.055 Uiso 1 1 calc R
C70 C -0.3401(14) 0.5179(14) 0.7370(8) 0.032(4) Uani 1 1 d U
C71 C -0.3887(15) 0.4320(15) 0.7631(8) 0.039(5) Uani 1 1 d U
H71A H -0.4156 0.4413 0.7952 0.047 Uiso 1 1 calc R
C72 C -0.4575(15) 0.2730(14) 0.7796(8) 0.036(5) Uani 1 1 d U
H72A H -0.5049 0.2910 0.7972 0.043 Uiso 1 1 calc R
H72B H -0.4095 0.2712 0.8091 0.043 Uiso 1 1 calc R
C73 C -0.5213(15) 0.1693(14) 0.7412(7) 0.033(4) Uani 1 1 d U
H73A H -0.5522 0.1190 0.7638 0.040 Uiso 1 1 calc R
H73B H -0.5775 0.1672 0.7156 0.040 Uiso 1 1 calc R
C74 C -0.4500(14) 0.0675(14) 0.7088(7) 0.029(4) Uani 1 1 d U
H74A H -0.4944 0.0264 0.7304 0.034 Uiso 1 1 calc R
C75 C -0.3900(14) 0.0296(13) 0.6787(7) 0.028(4) Uani 1 1 d U
C76 C -0.3860(17) -0.0524(16) 0.6922(9) 0.044(5) Uani 1 1 d U
H76A H -0.4195 -0.0806 0.7211 0.053 Uiso 1 1 calc R
C77 C -0.3341(17) -0.0932(16) 0.6642(9) 0.046(5) Uani 1 1 d U
H77A H -0.3310 -0.1481 0.6737 0.055 Uiso 1 1 calc R
C78 C -0.2878(13) -0.0514(13) 0.6227(7) 0.028(4) Uani 1 1 d U
H78A H -0.2520 -0.0786 0.6036 0.034 Uiso 1 1 calc R
C79 C -0.2900(13) 0.0285(13) 0.6065(7) 0.026(4) Uani 1 1 d U
H79A H -0.2584 0.0527 0.5763 0.032 Uiso 1 1 calc R
C80 C -0.3395(13) 0.0745(13) 0.6352(7) 0.028(4) Uani 1 1 d U
C81 C -0.4954(12) 0.2923(12) 0.5672(7) 0.023(4) Uani 1 1 d U
C82 C -0.5145(13) 0.3709(13) 0.5877(8) 0.028(4) Uani 1 1 d U
H82A H -0.4972 0.3985 0.6260 0.033 Uiso 1 1 calc R
C83 C -0.5586(16) 0.4061(15) 0.5511(9) 0.040(5) Uani 1 1 d U
H83A H -0.5707 0.4579 0.5652 0.048 Uiso 1 1 calc R
C84 C -0.5859(15) 0.3685(14) 0.4943(8) 0.037(5) Uani 1 1 d U
H84A H -0.6182 0.3932 0.4711 0.044 Uiso 1 1 calc R
C85 C -0.5662(14) 0.2966(13) 0.4723(8) 0.031(4) Uani 1 1 d U
H85A H -0.5832 0.2725 0.4337 0.037 Uiso 1 1 calc R
C86 C -0.5193(13) 0.2569(13) 0.5079(7) 0.027(4) Uani 1 1 d U
C87 C -0.5051(13) 0.1769(13) 0.4838(7) 0.028(4) Uani 1 1 d U
H87A H -0.5218 0.1564 0.4449 0.034 Uiso 1 1 calc R
C88 C -0.4596(13) 0.0455(12) 0.4891(7) 0.026(4) Uani 1 1 d U
H88A H -0.3888 0.0576 0.5014 0.039 Uiso 1 1 calc R
H88B H -0.4731 0.0331 0.4483 0.039 Uiso 1 1 calc R
C89 C 0.026(3) 0.072(2) 0.3474(16) 0.038(9) Uani 0.50 1 d PDU
H89A H -0.0282 0.0490 0.3152 0.057 Uiso 0.50 1 calc PR
H89B H 0.0066 0.0238 0.3711 0.057 Uiso 0.50 1 calc PR
H89C H 0.0906 0.0826 0.3352 0.057 Uiso 0.50 1 calc PR
C90 C 0.042(3) 0.172(2) 0.3808(17) 0.051(11) Uani 0.50 1 d PDU
H90A H -0.0086 0.1604 0.4062 0.061 Uiso 0.50 1 calc PR
H90B H 0.0358 0.2134 0.3558 0.061 Uiso 0.50 1 calc PR
O13 O 0.351(3) 0.060(3) 0.6004(18) 0.100 Uiso 0.50 1 d PD
H13B H 0.3407 0.0594 0.6330 0.120 Uiso 0.50 1 calc PR
C92 C 0.8486(14) 0.777(2) 1.0066(12) 0.069(7) Uani 1 1 d DU
H92A H 0.8793 0.7357 1.0128 0.083 Uiso 1 1 calc R
H92B H 0.8775 0.8336 1.0371 0.083 Uiso 1 1 calc R
H92C H 0.8637 0.7999 0.9719 0.104 Uiso 1 1 calc R
O12 O 0.155(2) 0.217(2) 0.4133(13) 0.061(9) Uani 0.50 1 d PDU
H12B H 0.1710 0.2704 0.4334 0.091 Uiso 0.50 1 calc PR
C91 C 0.260(3) 0.063(3) 0.5642(18) 0.051(11) Uani 0.50 1 d PDU
H91B H 0.2003 0.0415 0.5828 0.061 Uiso 0.50 1 calc PR
H91C H 0.2418 0.0206 0.5281 0.061 Uiso 0.50 1 calc PR
H91A H 0.2826 0.1303 0.5592 0.061 Uiso 0.50 1 calc PR
O14 O 0.7299(13) 0.7182(17) 1.0034(8) 0.100 Uiso 1 1 d D
H14 H 0.7058 0.6683 0.9787 0.120 Uiso 1 1 calc R
O15 O 0.1222(19) 0.0677(17) 0.5100(10) 0.040(6) Uani 0.55 1 d PU
O15' O 0.079(2) 0.090(2) 0.4457(13) 0.042(7) Uani 0.45 1 d PU
O16 O 0.991(4) 0.938(4) 1.095(2) 0.145(17) Uani 0.60 1 d PU
O16' O 0.800(5) 1.111(5) 1.037(3) 0.12(2) Uani 0.40 1 d PU
O17 O 1.120(6) 0.956(6) 1.011(3) 0.08(2) Uani 0.25 1 d PU
O17' O 1.043(7) 1.040(7) 1.167(4) 0.10(3) Uani 0.25 1 d PU

loop_
_atom_site_aniso_label
_atom_site_aniso_U_11
_atom_site_aniso_U_22
_atom_site_aniso_U_33
_atom_site_aniso_U_23
_atom_site_aniso_U_13
_atom_site_aniso_U_12
Yb1 0.0185(4) 0.0195(4) 0.0215(4) 0.0023(3) -0.0005(3) 0.0107(3)
Yb2 0.0167(3) 0.0193(4) 0.0186(4) 0.0013(3) 0.0007(3) 0.0103(3)
Yb3 0.0184(4) 0.0216(4) 0.0222(4) -0.0015(3) -0.0009(3) 0.0114(3)
N1 0.046(8) 0.042(8) 0.034(7) 0.010(6) 0.000(6) 0.020(6)
N2 0.028(6) 0.037(7) 0.031(7) 0.004(5) -0.007(5) 0.021(6)
N3 0.014(6) 0.027(7) 0.026(6) -0.002(5) -0.003(5) 0.007(5)
N4 0.027(6) 0.027(7) 0.036(7) 0.005(5) 0.003(5) 0.017(5)
N5 0.014(6) 0.021(6) 0.031(6) 0.008(5) 0.002(5) 0.010(5)
N6 0.021(6) 0.023(6) 0.035(7) 0.002(5) 0.007(5) 0.015(5)
N7 0.017(6) 0.029(7) 0.031(7) 0.006(5) -0.001(5) 0.008(5)
N8 0.028(6) 0.023(6) 0.030(7) 0.003(5) 0.008(5) 0.015(5)
N9 0.026(6) 0.033(7) 0.035(7) 0.001(5) 0.000(5) 0.018(6)
N10 0.025(6) 0.030(7) 0.033(7) -0.002(5) -0.001(5) 0.013(5)
N11 0.030(6) 0.026(7) 0.026(6) -0.007(5) 0.000(5) 0.014(5)
O1 0.071(8) 0.061(8) 0.056(8) 0.013(6) -0.008(6) 0.043(7)
O2 0.028(6) 0.028(6) 0.029(6) 0.005(5) -0.004(4) 0.009(5)
O3 0.032(6) 0.027(6) 0.042(6) 0.015(5) 0.010(5) 0.018(5)
O4 0.030(6) 0.021(5) 0.037(6) 0.009(5) 0.005(5) 0.016(5)
O5 0.021(5) 0.027(6) 0.025(5) 0.006(4) 0.003(4) 0.016(4)
O6 0.021(5) 0.025(5) 0.018(5) 0.002(4) 0.002(4) 0.011(4)
O7 0.024(5) 0.025(6) 0.027(5) 0.007(4) 0.007(4) 0.012(4)
O8 0.021(5) 0.018(5) 0.019(5) 0.000(4) -0.003(4) 0.013(4)
O9 0.035(6) 0.026(6) 0.034(6) 0.004(5) 0.001(5) 0.018(5)
O10 0.023(5) 0.023(6) 0.032(6) 0.002(4) 0.002(4) 0.012(5)
O11 0.025(5) 0.025(6) 0.032(6) -0.001(4) -0.004(4) 0.018(5)
C1 0.040(8) 0.038(8) 0.037(8) 0.008(6) 0.004(6) 0.017(7)
C2 0.055(9) 0.052(9) 0.056(9) 0.008(7) 0.009(7) 0.032(7)
C3 0.061(10) 0.056(10) 0.058(10) 0.005(7) 0.018(8) 0.031(8)
C4 0.064(10) 0.052(9) 0.062(10) 0.015(7) 0.015(8) 0.034(8)
C5 0.053(9) 0.044(9) 0.044(9) 0.014(7) 0.003(7) 0.027(7)
C6 0.041(8) 0.040(8) 0.036(8) 0.010(6) 0.012(6) 0.018(7)
C7 0.033(8) 0.036(8) 0.039(8) 0.011(6) 0.000(6) 0.018(6)
C8 0.046(9) 0.041(8) 0.047(9) 0.015(7) 0.002(7) 0.022(7)
C9 0.042(8) 0.036(8) 0.045(8) 0.011(7) -0.009(6) 0.023(7)
C10 0.033(8) 0.037(8) 0.039(8) 0.003(6) -0.001(6) 0.018(7)
C11 0.030(7) 0.025(7) 0.030(7) 0.003(6) -0.004(6) 0.010(6)
C12 0.049(9) 0.059(10) 0.060(10) 0.015(8) 0.001(7) 0.025(7)
C13 0.048(9) 0.044(9) 0.060(9) 0.007(7) -0.001(7) 0.019(7)
C14 0.039(8) 0.033(8) 0.047(8) 0.010(7) 0.003(7) 0.013(7)
C15 0.042(8) 0.031(8) 0.035(8) 0.011(6) 0.001(6) 0.017(6)
C16 0.032(8) 0.029(8) 0.030(7) 0.006(6) 0.007(6) 0.013(6)
C17 0.029(7) 0.026(7) 0.037(8) 0.004(6) 0.005(6) 0.014(6)
C18 0.052(9) 0.033(8) 0.053(9) 0.010(7) 0.013(7) 0.023(7)
C19 0.042(8) 0.035(8) 0.047(9) -0.002(6) -0.007(7) 0.026(7)
C20 0.044(8) 0.028(8) 0.051(9) 0.007(7) -0.003(7) 0.018(7)
C21 0.043(8) 0.039(8) 0.047(9) 0.015(7) -0.001(7) 0.020(7)
C22 0.033(8) 0.027(7) 0.031(7) 0.006(6) -0.004(6) 0.014(6)
C23 0.027(7) 0.031(8) 0.027(7) 0.009(6) 0.000(6) 0.012(6)
C24 0.021(7) 0.031(8) 0.030(7) 0.005(6) 0.008(6) 0.013(6)
C25 0.028(7) 0.036(8) 0.037(8) 0.004(6) 0.009(6) 0.019(6)
C26 0.038(8) 0.039(8) 0.038(8) -0.002(6) 0.007(6) 0.022(7)
C27 0.028(7) 0.033(8) 0.041(8) 0.005(6) 0.000(6) 0.024(6)
C28 0.041(8) 0.038(8) 0.049(9) 0.002(7) 0.001(7) 0.024(7)
C29 0.051(9) 0.044(9) 0.060(9) 0.002(7) 0.009(7) 0.033(7)
C30 0.042(8) 0.040(8) 0.056(9) 0.018(7) 0.000(7) 0.025(7)
C31 0.029(7) 0.032(8) 0.036(8) 0.008(6) -0.002(6) 0.018(6)
C32 0.022(7) 0.021(7) 0.039(8) 0.004(6) 0.001(6) 0.010(6)
C33 0.019(7) 0.024(7) 0.024(7) 0.006(6) 0.001(5) 0.009(6)
C34 0.025(7) 0.033(8) 0.034(8) 0.006(6) -0.001(6) 0.016(6)
C35 0.028(7) 0.038(8) 0.041(8) 0.006(6) 0.009(6) 0.020(6)
C36 0.044(8) 0.045(9) 0.035(8) 0.011(7) 0.013(7) 0.018(7)
C37 0.022(7) 0.031(8) 0.026(7) 0.004(6) 0.000(6) 0.011(6)
C38 0.022(7) 0.025(7) 0.028(7) 0.008(6) 0.001(5) 0.013(6)
C39 0.019(7) 0.029(7) 0.029(7) 0.008(6) 0.004(6) 0.012(6)
C40 0.031(7) 0.026(7) 0.036(8) 0.008(6) 0.008(6) 0.015(6)
C41 0.033(8) 0.037(8) 0.041(8) 0.006(6) 0.010(6) 0.022(6)
C42 0.026(7) 0.026(7) 0.034(8) -0.001(6) -0.001(6) 0.016(6)
C43 0.025(7) 0.031(8) 0.020(7) -0.004(6) -0.002(6) 0.012(6)
C44 0.037(8) 0.043(8) 0.038(8) 0.002(7) 0.005(6) 0.021(7)
C45 0.045(9) 0.054(9) 0.038(8) 0.013(7) 0.007(7) 0.018(7)
C46 0.041(8) 0.044(9) 0.033(8) 0.011(7) 0.010(6) 0.012(7)
C47 0.025(7) 0.039(8) 0.034(8) 0.007(6) 0.001(6) 0.016(6)
C48 0.018(6) 0.030(7) 0.020(7) 0.004(6) 0.008(5) 0.011(6)
C49 0.033(7) 0.034(8) 0.024(7) 0.003(6) 0.001(6) 0.019(6)
C50 0.030(7) 0.033(8) 0.026(7) -0.001(6) 0.000(6) 0.015(6)
C51 0.046(9) 0.048(9) 0.037(8) 0.002(7) 0.004(7) 0.023(7)
C52 0.035(8) 0.057(9) 0.031(8) 0.008(7) 0.008(6) 0.019(7)
C53 0.040(8) 0.045(9) 0.037(8) 0.010(7) 0.001(6) 0.024(7)
C54 0.037(5) 0.028(5) 0.022(5) 0.002(4) 0.008(4) 0.011(4)
C55 0.026(7) 0.034(8) 0.035(8) 0.016(6) 0.003(6) 0.008(6)
C56 0.036(8) 0.039(8) 0.046(8) 0.008(7) 0.000(6) 0.018(7)
C57 0.037(8) 0.037(8) 0.042(8) 0.008(6) 0.005(6) 0.022(7)
C58 0.025(7) 0.024(7) 0.036(8) -0.007(6) 0.010(6) 0.014(6)
C59 0.024(7) 0.020(7) 0.021(7) 0.002(5) 0.009(6) 0.006(6)
C60 0.039(8) 0.039(8) 0.035(8) 0.007(6) 0.008(6) 0.016(7)
C61 0.041(8) 0.037(8) 0.030(8) 0.000(6) 0.005(6) 0.014(7)
C62 0.039(8) 0.037(8) 0.026(7) 0.014(6) -0.003(6) 0.012(6)
C63 0.034(8) 0.036(8) 0.033(8) 0.008(6) 0.001(6) 0.013(6)
C64 0.025(7) 0.017(7) 0.030(7) 0.001(6) -0.001(6) 0.008(6)
C65 0.026(7) 0.029(8) 0.046(8) 0.002(6) -0.001(6) 0.017(6)
C66 0.040(8) 0.044(9) 0.061(9) 0.016(7) -0.002(7) 0.023(7)
C67 0.034(8) 0.033(8) 0.058(9) 0.005(7) 0.000(7) 0.018(7)
C68 0.047(9) 0.044(9) 0.057(9) -0.003(7) -0.002(7) 0.032(7)
C69 0.042(8) 0.048(9) 0.056(9) -0.002(7) 0.002(7) 0.032(7)
C70 0.027(7) 0.027(8) 0.041(8) 0.001(6) -0.003(6) 0.017(6)
C71 0.034(8) 0.045(9) 0.040(8) -0.002(7) 0.004(6) 0.025(7)
C72 0.032(8) 0.040(8) 0.035(8) -0.001(6) 0.011(6) 0.018(6)
C73 0.039(8) 0.037(8) 0.025(7) 0.004(6) 0.008(6) 0.019(6)
C74 0.026(7) 0.031(8) 0.026(7) 0.002(6) 0.000(6) 0.014(6)
C75 0.029(7) 0.026(7) 0.035(8) 0.005(6) 0.005(6) 0.018(6)
C76 0.047(9) 0.044(9) 0.044(9) 0.013(7) 0.004(7) 0.025(7)
C77 0.052(9) 0.040(8) 0.057(9) 0.015(7) -0.003(7) 0.031(7)
C78 0.028(7) 0.029(7) 0.035(8) -0.003(6) -0.003(6) 0.023(6)
C79 0.020(7) 0.033(8) 0.026(7) -0.003(6) -0.005(5) 0.016(6)
C80 0.025(7) 0.025(7) 0.030(7) 0.007(6) 0.003(6) 0.009(6)
C81 0.016(6) 0.018(7) 0.031(7) 0.006(6) -0.001(5) 0.005(5)
C82 0.022(7) 0.028(7) 0.032(7) 0.000(6) -0.003(6) 0.013(6)
C83 0.039(8) 0.039(8) 0.049(9) 0.009(7) 0.011(7) 0.024(7)
C84 0.034(8) 0.029(8) 0.043(8) 0.011(6) 0.002(6) 0.012(6)
C85 0.027(7) 0.030(8) 0.034(8) 0.008(6) 0.000(6) 0.013(6)
C86 0.022(7) 0.030(7) 0.032(7) 0.006(6) 0.003(6) 0.015(6)
C87 0.027(7) 0.027(7) 0.026(7) 0.004(6) -0.001(6) 0.011(6)
C88 0.029(7) 0.026(7) 0.027(7) 0.001(6) 0.000(6) 0.018(6)
C89 0.037(12) 0.039(12) 0.043(12) 0.008(9) -0.006(8) 0.023(9)
C90 0.057(14) 0.048(14) 0.055(14) 0.016(9) 0.014(9) 0.030(10)
C92 0.065(10) 0.074(11) 0.071(11) 0.030(8) 0.005(8) 0.033(8)
O12 0.064(12) 0.050(11) 0.059(12) 0.002(8) 0.018(9) 0.022(8)
C91 0.056(14) 0.043(14) 0.048(14) 0.013(9) -0.001(9) 0.021(10)
O15 0.048(9) 0.032(9) 0.047(10) -0.006(7) -0.006(7) 0.030(8)
O15' 0.040(10) 0.039(11) 0.052(11) 0.001(8) 0.008(8) 0.024(8)
O16 0.140(19) 0.144(19) 0.143(19) 0.028(10) 0.038(10) 0.060(12)
O16' 0.12(2) 0.13(2) 0.12(2) 0.024(11) 0.019(10) 0.058(14)
O17 0.08(2) 0.08(2) 0.09(2) 0.011(11) 0.012(11) 0.043(14)
O17' 0.10(3) 0.10(3) 0.10(3) 0.017(11) 0.016(11) 0.046(16)

loop_
_atom_type_symbol
_atom_type_description
_atom_type_scat_dispersion_real
_atom_type_scat_dispersion_imag
_atom_type_scat_source
C C 0.0033 0.0016 'International Tables Vol C Tables 4.2.6.8 and 6.1.1.4'
H H 0.0000 0.0000 'International Tables Vol C Tables 4.2.6.8 and 6.1.1.4'
N N 0.0061 0.0033 'International Tables Vol C Tables 4.2.6.8 and 6.1.1.4'
O O 0.0106 0.0060 'International Tables Vol C Tables 4.2.6.8 and 6.1.1.4'
Yb Yb -0.3850 5.5486 'International Tables Vol C Tables 4.2.6.8 and 6.1.1.4'

loop_
_geom_angle_atom_site_label_1
_geom_angle_atom_site_label_2
_geom_angle_atom_site_label_3
_geom_angle
_geom_angle_site_symmetry_1
_geom_angle_site_symmetry_3
O3 Yb1 O2 84.1(5) . .
O3 Yb1 O4 138.5(4) . .
O2 Yb1 O4 77.4(4) . .
O3 Yb1 O5 111.4(4) . .
O2 Yb1 O5 162.6(4) . .
O4 Yb1 O5 94.4(4) . .
O3 Yb1 O7 80.1(4) . .
O2 Yb1 O7 122.8(4) . .
O4 Yb1 O7 79.4(4) . .
O5 Yb1 O7 69.6(4) . .
O3 Yb1 N4 139.5(5) . .
O2 Yb1 N4 80.7(5) . .
O4 Yb1 N4 73.5(5) . .
O5 Yb1 N4 82.3(4) . .
O7 Yb1 N4 139.0(5) . .
O3 Yb1 N3 74.3(5) . .
O2 Yb1 N3 90.0(4) . .
O4 Yb1 N3 141.4(4) . .
O5 Yb1 N3 86.9(4) . .
O7 Yb1 N3 135.7(4) . .
N4 Yb1 N3 68.4(5) . .
O3 Yb1 C49 81.5(5) . .
O2 Yb1 C49 101.6(4) . .
O4 Yb1 C49 66.7(4) . .
O5 Yb1 C49 88.9(4) . .
O7 Yb1 C49 21.8(4) . .
N4 Yb1 C49 138.4(5) . .
N3 Yb1 C49 151.9(4) . .
O3 Yb1 Yb2 89.8(3) . .
O2 Yb1 Yb2 157.0(3) . .
O4 Yb1 Yb2 93.1(3) . .
O5 Yb1 Yb2 36.6(3) . .
O7 Yb1 Yb2 34.3(3) . .
N4 Yb1 Yb2 117.0(4) . .
N3 Yb1 Yb2 109.6(3) . .
C49 Yb1 Yb2 55.5(3) . .
O7 Yb2 O8 158.9(4) . .
O7 Yb2 O6 113.7(4) . .
O8 Yb2 O6 69.6(4) . .
O7 Yb2 O5 69.4(4) . .
O8 Yb2 O5 113.5(4) . .
O6 Yb2 O5 164.2(4) . .
O7 Yb2 N8 125.9(4) . .
O8 Yb2 N8 73.5(4) . .
O6 Yb2 N8 92.1(4) . .
O5 Yb2 N8 74.7(4) . .
O7 Yb2 N7 73.2(4) . .
O8 Yb2 N7 126.3(4) . .
O6 Yb2 N7 74.6(4) . .
O5 Yb2 N7 92.3(4) . .
N8 Yb2 N7 69.2(5) . .
O7 Yb2 N5 88.6(4) . .
O8 Yb2 N5 73.8(4) . .
O6 Yb2 N5 124.9(4) . .
O5 Yb2 N5 69.8(4) . .
N8 Yb2 N5 115.4(5) . .
N7 Yb2 N5 158.2(4) . .
O7 Yb2 N6 73.0(4) . .
O8 Yb2 N6 89.6(4) . .
O6 Yb2 N6 70.4(4) . .
O5 Yb2 N6 124.1(4) . .
N8 Yb2 N6 159.2(5) . .
N7 Yb2 N6 114.4(5) . .
N5 Yb2 N6 69.5(5) . .
O7 Yb2 C33 91.1(4) . .
O8 Yb2 C33 90.9(4) . .
O6 Yb2 C33 153.4(4) . .
O5 Yb2 C33 22.7(4) . .
N8 Yb2 C33 64.3(5) . .
N7 Yb2 C33 105.5(4) . .
N5 Yb2 C33 62.2(4) . .
N6 Yb2 C33 129.3(5) . .
O7 Yb2 C48 92.2(4) . .
O8 Yb2 C48 90.1(4) . .
O6 Yb2 C48 21.6(4) . .
O5 Yb2 C48 154.5(4) . .
N8 Yb2 C48 104.9(5) . .
N7 Yb2 C48 64.8(5) . .
N5 Yb2 C48 129.1(4) . .
N6 Yb2 C48 62.3(5) . .
C33 Yb2 C48 168.3(4) . .
O7 Yb2 Yb1 35.0(3) . .
O8 Yb2 Yb1 139.6(3) . .
O6 Yb2 Yb1 148.5(3) . .
O5 Yb2 Yb1 35.7(3) . .
N8 Yb2 Yb1 106.3(3) . .
N7 Yb2 Yb1 88.1(3) . .
N5 Yb2 Yb1 70.1(3) . .
N6 Yb2 Yb1 94.4(3) . .
C33 Yb2 Yb1 56.3(3) . .
C48 Yb2 Yb1 127.0(3) . .
O7 Yb2 Yb3 138.8(3) . .
O8 Yb2 Yb3 35.7(3) . .
O6 Yb2 Yb3 35.7(3) . .
O5 Yb2 Yb3 149.2(3) . .
N8 Yb2 Yb3 89.4(3) . .
N7 Yb2 Yb3 106.8(3) . .
N5 Yb2 Yb3 94.7(3) . .
N6 Yb2 Yb3 69.9(3) . .
C33 Yb2 Yb3 126.5(3) . .
C48 Yb2 Yb3 54.7(3) . .
Yb1 Yb2 Yb3 161.61(3) . .
O9 Yb3 O10 142.2(4) . .
O9 Yb3 O11 81.3(4) . .
O10 Yb3 O11 78.5(4) . .
O9 Yb3 O6 107.4(4) . .
O10 Yb3 O6 94.0(4) . .
O11 Yb3 O6 171.2(4) . .
O9 Yb3 O8 81.2(4) . .
O10 Yb3 O8 77.5(4) . .
O11 Yb3 O8 112.6(4) . .
O6 Yb3 O8 69.6(4) . .
O9 Yb3 N10 138.6(5) . .
O10 Yb3 N10 72.1(5) . .
O11 Yb3 N10 87.9(5) . .
O6 Yb3 N10 85.4(4) . .
O8 Yb3 N10 139.0(4) . .
O9 Yb3 N9 73.7(5) . .
O10 Yb3 N9 139.9(5) . .
O11 Yb3 N9 96.1(4) . .
O6 Yb3 N9 86.7(4) . .
O8 Yb3 N9 138.3(4) . .
N10 Yb3 N9 67.9(5) . .
O9 Yb3 C64 85.6(5) . .
O10 Yb3 C64 63.9(4) . .
O11 Yb3 C64 92.7(4) . .
O6 Yb3 C64 88.0(4) . .
O8 Yb3 C64 21.5(4) . .
N10 Yb3 C64 135.0(5) . .
N9 Yb3 C64 155.9(5) . .
O9 Yb3 Yb2 87.1(3) . .
O10 Yb3 Yb2 92.9(3) . .
O11 Yb3 Yb2 147.4(3) . .
O6 Yb3 Yb2 36.3(3) . .
O8 Yb3 Yb2 35.1(2) . .
N10 Yb3 Yb2 119.7(3) . .
N9 Yb3 Yb2 109.8(3) . .
C64 Yb3 Yb2 55.9(3) . .
C7 N1 C8 120.0(17) . .
C7 N1 H1A 120.0 . .
C8 N1 H1A 120.0 . .
C10 N2 C9 126.4(15) . .
C10 N2 H2B 116.8 . .
C9 N2 H2B 116.8 . .
C23 N3 C24 116.3(15) . .
C23 N3 Yb1 128.7(12) . .
C24 N3 Yb1 114.6(10) . .
C26 N4 C25 117.6(15) . .
C26 N4 Yb1 125.8(13) . .
C25 N4 Yb1 116.0(10) . .
C39 N5 C40 118.3(14) . .
C39 N5 Yb2 124.3(12) . .
C40 N5 Yb2 114.5(10) . .
C42 N6 C41 118.0(15) . .
C42 N6 Yb2 125.0(12) . .
C41 N6 Yb2 114.5(10) . .
C55 N7 C56 117.9(16) . .
C55 N7 Yb2 127.0(13) . .
C56 N7 Yb2 114.6(11) . .
C58 N8 C57 117.2(15) . .
C58 N8 Yb2 127.3(12) . .
C57 N8 Yb2 114.8(11) . .
C71 N9 C72 116.6(16) . .
C71 N9 Yb3 127.2(14) . .
C72 N9 Yb3 116.3(11) . .
C74 N10 C73 117.3(16) . .
C74 N10 Yb3 126.9(12) . .
C73 N10 Yb3 115.4(11) . .
C87 N11 C88 125.6(15) . .
C87 N11 H11A 117.2 . .
C88 N11 H11A 117.2 . .
C1 O1 H1B 109.5 . .
C16 O2 Yb1 154.9(11) . .
C17 O3 Yb1 143.5(11) . .
C32 O4 Yb1 129.1(11) . .
C33 O5 Yb1 127.6(10) . .
C33 O5 Yb2 115.6(9) . .
Yb1 O5 Yb2 107.6(4) . .
C48 O6 Yb3 123.3(9) . .
C48 O6 Yb2 118.4(9) . .
Yb3 O6 Yb2 108.0(4) . .
C49 O7 Yb2 127.4(10) . .
C49 O7 Yb1 119.5(10) . .
Yb2 O7 Yb1 110.8(5) . .
C64 O8 Yb2 130.0(10) . .
C64 O8 Yb3 117.7(10) . .
Yb2 O8 Yb3 109.2(4) . .
C65 O9 Yb3 144.1(12) . .
C80 O10 Yb3 130.2(11) . .
C81 O11 Yb3 142.7(10) . .
O1 C1 C2 119.2(19) . .
O1 C1 C6 120.7(19) . .
C2 C1 C6 120(2) . .
C3 C2 C1 119(2) . .
C3 C2 H2A 120.3 . .
C1 C2 H2A 120.3 . .
C2 C3 C4 123(2) . .
C2 C3 H3A 118.6 . .
C4 C3 H3A 118.6 . .
C3 C4 C5 118(2) . .
C3 C4 H4A 121.2 . .
C5 C4 H4A 121.2 . .
C4 C5 C6 121(2) . .
C4 C5 H5A 119.5 . .
C6 C5 H5A 119.5 . .
C1 C6 C5 119.0(19) . .
C1 C6 C7 121.2(19) . .
C5 C6 C7 119.8(18) . .
N1 C7 C6 122.7(18) . .
N1 C7 H7A 118.6 . .
C6 C7 H7A 118.6 . .
N1 C8 C9 109.9(17) . .
N1 C8 H8A 109.7 . .
C9 C8 H8A 109.7 . .
N1 C8 H8B 109.7 . .
C9 C8 H8B 109.7 . .
H8A C8 H8B 108.2 . .
N2 C9 C8 108.8(16) . .
N2 C9 H9A 109.9 . .
C8 C9 H9A 109.9 . .
N2 C9 H9B 109.9 . .
C8 C9 H9B 109.9 . .
H9A C9 H9B 108.3 . .
N2 C10 C11 130.1(15) . .
N2 C10 H10A 114.9 . .
C11 C10 H10A 114.9 . .
C10 C11 C16 119.9(16) . .
C10 C11 C12 120.6(17) . .
C16 C11 C12 119.6(18) . .
C13 C12 C11 121(2) . .
C13 C12 H12A 119.7 . .
C11 C12 H12A 119.7 . .
C12 C13 C14 120(2) . .
C12 C13 H13A 120.1 . .
C14 C13 H13A 120.1 . .
C15 C14 C13 120(2) . .
C15 C14 H14A 119.8 . .
C13 C14 H14A 119.8 . .
C14 C15 C16 121.0(18) . .
C14 C15 H15A 119.5 . .
C16 C15 H15A 119.5 . .
O2 C16 C15 121.6(17) . .
O2 C16 C11 119.8(16) . .
C15 C16 C11 118.5(17) . .
O3 C17 C18 120.1(17) . .
O3 C17 C22 122.6(16) . .
C18 C17 C22 117.3(17) . .
C17 C18 C19 123(2) . .
C17 C18 H18A 118.4 . .
C19 C18 H18A 118.4 . .
C18 C19 C20 116.9(19) . .
C18 C19 H19A 121.6 . .
C20 C19 H19A 121.6 . .
C21 C20 C19 122.6(19) . .
C21 C20 H20A 118.7 . .
C19 C20 H20A 118.7 . .
C20 C21 C22 118(2) . .
C20 C21 H21A 121.0 . .
C22 C21 H21A 121.0 . .
C21 C22 C17 121.9(18) . .
C21 C22 C23 115.1(18) . .
C17 C22 C23 123.0(16) . .
N3 C23 C22 127.7(17) . .
N3 C23 H23A 116.2 . .
C22 C23 H23A 116.2 . .
N3 C24 C25 109.4(14) . .
N3 C24 H24A 109.8 . .
C25 C24 H24A 109.8 . .
N3 C24 H24B 109.8 . .
C25 C24 H24B 109.8 . .
H24A C24 H24B 108.2 . .
N4 C25 C24 107.8(14) . .
N4 C25 H25A 110.1 . .
C24 C25 H25A 110.1 . .
N4 C25 H25B 110.1 . .
C24 C25 H25B 110.1 . .
H25A C25 H25B 108.5 . .
N4 C26 C27 126.4(17) . .
N4 C26 H26A 116.8 . .
C27 C26 H26A 116.8 . .
C28 C27 C32 120.2(18) . .
C28 C27 C26 118.6(18) . .
C32 C27 C26 121.2(16) . .
C29 C28 C27 122(2) . .
C29 C28 H28A 118.8 . .
C27 C28 H28A 118.8 . .
C28 C29 C30 119(2) . .
C28 C29 H29A 120.6 . .
C30 C29 H29A 120.6 . .
C31 C30 C29 121(2) . .
C31 C30 H30A 119.6 . .
C29 C30 H30A 119.6 . .
C30 C31 C32 122.2(19) . .
C30 C31 H31A 118.9 . .
C32 C31 H31A 118.9 . .
O4 C32 C31 121.3(17) . .
O4 C32 C27 123.4(16) . .
C31 C32 C27 115.2(16) . .
O5 C33 C34 120.2(15) . .
O5 C33 C38 119.8(15) . .
C34 C33 C38 119.9(16) . .
O5 C33 Yb2 41.7(7) . .
C34 C33 Yb2 131.4(12) . .
C38 C33 Yb2 95.8(10) . .
C33 C34 C35 119.8(17) . .
C33 C34 H34A 120.1 . .
C35 C34 H34A 120.1 . .
C36 C35 C34 120.4(18) . .
C36 C35 H35A 119.8 . .
C34 C35 H35A 119.8 . .
C35 C36 C37 119.9(19) . .
C35 C36 H36A 120.0 . .
C37 C36 H36A 120.0 . .
C36 C37 C38 121.7(17) . .
C36 C37 H37A 119.2 . .
C38 C37 H37A 119.2 . .
C37 C38 C33 118.1(16) . .
C37 C38 C39 119.4(15) . .
C33 C38 C39 122.4(15) . .
N5 C39 C38 124.4(16) . .
N5 C39 H39A 117.8 . .
C38 C39 H39A 117.8 . .
N5 C40 C41 111.6(14) . .
N5 C40 H40A 109.3 . .
C41 C40 H40A 109.3 . .
N5 C40 H40B 109.3 . .
C41 C40 H40B 109.3 . .
H40A C40 H40B 108.0 . .
N6 C41 C40 109.9(15) . .
N6 C41 H41A 109.7 . .
C40 C41 H41A 109.7 . .
N6 C41 H41B 109.7 . .
C40 C41 H41B 109.7 . .
H41A C41 H41B 108.2 . .
N6 C42 C43 124.7(16) . .
N6 C42 H42A 117.6 . .
C43 C42 H42A 117.6 . .
C44 C43 C48 117.1(17) . .
C44 C43 C42 119.3(16) . .
C48 C43 C42 123.6(15) . .
C45 C44 C43 123(2) . .
C45 C44 H44A 118.6 . .
C43 C44 H44A 118.6 . .
C44 C45 C46 120(2) . .
C44 C45 H45A 120.0 . .
C46 C45 H45A 120.0 . .
C47 C46 C45 118.3(19) . .
C47 C46 H46A 120.8 . .
C45 C46 H46A 120.8 . .
C48 C47 C46 123.0(19) . .
C48 C47 H47A 118.5 . .
C46 C47 H47A 118.5 . .
O6 C48 C47 122.6(16) . .
O6 C48 C43 118.8(15) . .
C47 C48 C43 118.6(15) . .
O6 C48 Yb2 40.0(7) . .
C47 C48 Yb2 133.8(12) . .
C43 C48 Yb2 95.6(10) . .
O7 C49 C50 119.9(16) . .
O7 C49 C54 122.1(16) . .
C50 C49 C54 117.8(16) . .
O7 C49 Yb1 38.6(7) . .
C50 C49 Yb1 98.9(12) . .
C54 C49 Yb1 133.8(12) . .
C51 C50 C49 120.2(19) . .
C51 C50 H50A 119.9 . .
C49 C50 H50A 119.9 . .
C52 C51 C50 121(2) . .
C52 C51 H51A 119.3 . .
C50 C51 H51A 119.3 . .
C51 C52 C53 118.5(19) . .
C51 C52 H52A 120.8 . .
C53 C52 H52A 120.8 . .
C54 C53 C52 122.2(19) . .
C54 C53 H53A 118.9 . .
C52 C53 H53A 118.9 . .
C53 C54 C49 118.4(17) . .
C53 C54 C55 116.5(17) . .
C49 C54 C55 121.3(15) . .
N7 C55 C54 124.1(17) . .
N7 C55 H55A 118.0 . .
C54 C55 H55A 118.0 . .
N7 C56 C57 107.7(16) . .
N7 C56 H56A 110.2 . .
C57 C56 H56A 110.2 . .
N7 C56 H56B 110.2 . .
C57 C56 H56B 110.2 . .
H56A C56 H56B 108.5 . .
N8 C57 C56 108.0(15) . .
N8 C57 H57A 110.1 . .
C56 C57 H57A 110.1 . .
N8 C57 H57B 110.1 . .
C56 C57 H57B 110.1 . .
H57A C57 H57B 108.4 . .
N8 C58 C59 126.8(15) . .
N8 C58 H58A 116.6 . .
C59 C58 H58A 116.6 . .
C60 C59 C64 122.2(16) . .
C60 C59 C58 116.0(16) . .
C64 C59 C58 121.6(14) . .
C61 C60 C59 118.8(19) . .
C61 C60 H60A 120.6 . .
C59 C60 H60A 120.6 . .
C60 C61 C62 121.0(18) . .
C60 C61 H61A 119.5 . .
C62 C61 H61A 119.5 . .
C63 C62 C61 119.5(18) . .
C63 C62 H62A 120.2 . .
C61 C62 H62A 120.2 . .
C64 C63 C62 123.1(19) . .
C64 C63 H63A 118.5 . .
C62 C63 H63A 118.5 . .
O8 C64 C63 121.9(16) . .
O8 C64 C59 122.7(15) . .
C63 C64 C59 115.3(16) . .
O8 C64 Yb3 40.8(7) . .
C63 C64 Yb3 96.4(12) . .
C59 C64 Yb3 132.1(11) . .
O9 C65 C70 122.0(17) . .
O9 C65 C66 120.8(19) . .
C70 C65 C66 117.2(18) . .
C65 C66 C67 121(2) . .
C65 C66 H66A 119.7 . .
C67 C66 H66A 119.7 . .
C68 C67 C66 122(2) . .
C68 C67 H67A 119.0 . .
C66 C67 H67A 119.0 . .
C69 C68 C67 117(2) . .
C69 C68 H68A 121.3 . .
C67 C68 H68A 121.3 . .
C68 C69 C70 123(2) . .
C68 C69 H69A 118.4 . .
C70 C69 H69A 118.4 . .
C65 C70 C69 119.1(19) . .
C65 C70 C71 123.7(17) . .
C69 C70 C71 117.1(19) . .
N9 C71 C70 128.6(19) . .
N9 C71 H71A 115.7 . .
C70 C71 H71A 115.7 . .
N9 C72 C73 110.7(15) . .
N9 C72 H72A 109.5 . .
C73 C72 H72A 109.5 . .
N9 C72 H72B 109.5 . .
C73 C72 H72B 109.5 . .
H72A C72 H72B 108.1 . .
N10 C73 C72 108.3(15) . .
N10 C73 H73A 110.0 . .
C72 C73 H73A 110.0 . .
N10 C73 H73B 110.0 . .
C72 C73 H73B 110.0 . .
H73A C73 H73B 108.4 . .
N10 C74 C75 127.6(17) . .
N10 C74 H74A 116.2 . .
C75 C74 H74A 116.2 . .
C76 C75 C80 120.6(17) . .
C76 C75 C74 118.9(17) . .
C80 C75 C74 120.4(16) . .
C77 C76 C75 122(2) . .
C77 C76 H76A 119.2 . .
C75 C76 H76A 119.2 . .
C78 C77 C76 117.6(19) . .
C78 C77 H77A 121.2 . .
C76 C77 H77A 121.2 . .
C77 C78 C79 124.1(17) . .
C77 C78 H78A 118.0 . .
C79 C78 H78A 118.0 . .
C78 C79 C80 120.2(17) . .
C78 C79 H79A 119.9 . .
C80 C79 H79A 119.9 . .
O10 C80 C79 120.4(16) . .
O10 C80 C75 123.5(16) . .
C79 C80 C75 115.9(16) . .
O11 C81 C82 121.6(15) . .
O11 C81 C86 121.1(15) . .
C82 C81 C86 117.3(15) . .
C83 C82 C81 119.5(17) . .
C83 C82 H82A 120.3 . .
C81 C82 H82A 120.3 . .
C82 C83 C84 122.9(19) . .
C82 C83 H83A 118.6 . .
C84 C83 H83A 118.6 . .
C85 C84 C83 120.3(19) . .
C85 C84 H84A 119.9 . .
C83 C84 H84A 119.9 . .
C84 C85 C86 120.0(18) . .
C84 C85 H85A 120.0 . .
C86 C85 H85A 120.0 . .
C87 C86 C81 121.2(16) . .
C87 C86 C85 118.6(16) . .
C81 C86 C85 120.0(16) . .
N11 C87 C86 123.9(17) . .
N11 C87 H87A 118.1 . .
C86 C87 H87A 118.1 . .
N11 C88 C88 107.5(17) . 2_456
N11 C88 H88A 110.2 . .
C88 C88 H88A 110.2 2_456 .
N11 C88 H88B 110.2 . .
C88 C88 H88B 110.2 2_456 .
H88A C88 H88B 108.5 . .
C90 C89 H89A 109.5 . .
C90 C89 H89B 109.5 . .
H89A C89 H89B 109.5 . .
C90 C89 H89C 109.5 . .
H89A C89 H89C 109.5 . .
H89B C89 H89C 109.5 . .
C89 C90 O12 101(3) . .
C89 C90 H90A 111.5 . .
O12 C90 H90A 111.5 . .
C89 C90 H90B 111.5 . .
O12 C90 H90B 111.5 . .
H90A C90 H90B 109.3 . .
C91 O13 H13B 109.5 . .
O14 C92 H92A 109.5 . .
O14 C92 H92B 109.5 . .
H92A C92 H92B 109.5 . .
O14 C92 H92C 109.5 . .
H92A C92 H92C 109.5 . .
H92B C92 H92C 109.5 . .
C90 O12 H12B 109.5 . .
O13 C91 H91B 109.5 . .
O13 C91 H91C 109.5 . .
H91B C91 H91C 109.5 . .
O13 C91 H91A 109.5 . .
H91B C91 H91A 109.5 . .
H91C C91 H91A 109.5 . .
C92 O14 H14 109.5 . .

loop_
_geom_bond_atom_site_label_1
_geom_bond_atom_site_label_2
_geom_bond_distance
_geom_bond_site_symmetry_2
Yb1 O3 2.184(12) .
Yb1 O2 2.214(12) .
Yb1 O4 2.224(11) .
Yb1 O5 2.294(11) .
Yb1 O7 2.295(11) .
Yb1 N4 2.422(14) .
Yb1 N3 2.496(14) .
Yb1 C49 3.198(18) .
Yb1 Yb2 3.743(2) .
Yb2 O7 2.253(12) .
Yb2 O8 2.278(10) .
Yb2 O6 2.332(11) .
Yb2 O5 2.343(11) .
Yb2 N8 2.414(14) .
Yb2 N7 2.439(14) .
Yb2 N5 2.467(13) .
Yb2 N6 2.468(13) .
Yb2 C33 3.174(16) .
Yb2 C48 3.189(15) .
Yb2 Yb3 3.7442(16) .
Yb3 O9 2.181(12) .
Yb3 O10 2.244(11) .
Yb3 O11 2.246(11) .
Yb3 O6 2.296(11) .
Yb3 O8 2.316(11) .
Yb3 N10 2.470(16) .
Yb3 N9 2.517(15) .
Yb3 C64 3.138(18) .
N1 C7 1.25(2) .
N1 C8 1.44(3) .
N1 H1A 0.8600 .
N2 C10 1.27(2) .
N2 C9 1.46(2) .
N2 H2B 0.8600 .
N3 C23 1.30(2) .
N3 C24 1.47(2) .
N4 C26 1.30(2) .
N4 C25 1.49(2) .
N5 C39 1.25(2) .
N5 C40 1.45(2) .
N6 C42 1.26(2) .
N6 C41 1.47(2) .
N7 C55 1.30(2) .
N7 C56 1.46(2) .
N8 C58 1.26(2) .
N8 C57 1.47(2) .
N9 C71 1.27(2) .
N9 C72 1.43(2) .
N10 C74 1.26(2) .
N10 C73 1.49(2) .
N11 C87 1.27(2) .
N11 C88 1.46(2) .
N11 H11A 0.8600 .
O1 C1 1.34(2) .
O1 H1B 0.8200 .
O2 C16 1.32(2) .
O3 C17 1.30(2) .
O4 C32 1.31(2) .
O5 C33 1.357(19) .
O6 C48 1.332(19) .
O7 C49 1.37(2) .
O8 C64 1.30(2) .
O9 C65 1.29(2) .
O10 C80 1.31(2) .
O11 C81 1.301(19) .
C1 C2 1.40(3) .
C1 C6 1.40(3) .
C2 C3 1.37(3) .
C2 H2A 0.9300 .
C3 C4 1.38(3) .
C3 H3A 0.9300 .
C4 C5 1.40(3) .
C4 H4A 0.9300 .
C5 C6 1.40(3) .
C5 H5A 0.9300 .
C6 C7 1.48(3) .
C7 H7A 0.9300 .
C8 C9 1.53(3) .
C8 H8A 0.9700 .
C8 H8B 0.9700 .
C9 H9A 0.9700 .
C9 H9B 0.9700 .
C10 C11 1.40(3) .
C10 H10A 0.9300 .
C11 C16 1.40(2) .
C11 C12 1.42(3) .
C12 C13 1.34(3) .
C12 H12A 0.9300 .
C13 C14 1.40(3) .
C13 H13A 0.9300 .
C14 C15 1.37(3) .
C14 H14A 0.9300 .
C15 C16 1.39(3) .
C15 H15A 0.9300 .
C17 C18 1.39(3) .
C17 C22 1.43(3) .
C18 C19 1.42(3) .
C18 H18A 0.9300 .
C19 C20 1.42(3) .
C19 H19A 0.9300 .
C20 C21 1.40(3) .
C20 H20A 0.9300 .
C21 C22 1.41(3) .
C21 H21A 0.9300 .
C22 C23 1.45(3) .
C23 H23A 0.9300 .
C24 C25 1.51(2) .
C24 H24A 0.9700 .
C24 H24B 0.9700 .
C25 H25A 0.9700 .
C25 H25B 0.9700 .
C26 C27 1.45(3) .
C26 H26A 0.9300 .
C27 C28 1.37(3) .
C27 C32 1.43(3) .
C28 C29 1.35(3) .
C28 H28A 0.9300 .
C29 C30 1.37(3) .
C29 H29A 0.9300 .
C30 C31 1.36(3) .
C30 H30A 0.9300 .
C31 C32 1.41(3) .
C31 H31A 0.9300 .
C33 C34 1.39(2) .
C33 C38 1.41(2) .
C34 C35 1.39(3) .
C34 H34A 0.9300 .
C35 C36 1.36(3) .
C35 H35A 0.9300 .
C36 C37 1.37(3) .
C36 H36A 0.9300 .
C37 C38 1.39(2) .
C37 H37A 0.9300 .
C38 C39 1.49(2) .
C39 H39A 0.9300 .
C40 C41 1.52(3) .
C40 H40A 0.9700 .
C40 H40B 0.9700 .
C41 H41A 0.9700 .
C41 H41B 0.9700 .
C42 C43 1.45(3) .
C42 H42A 0.9300 .
C43 C44 1.43(3) .
C43 C48 1.44(2) .
C44 C45 1.35(3) .
C44 H44A 0.9300 .
C45 C46 1.41(3) .
C45 H45A 0.9300 .
C46 C47 1.40(3) .
C46 H46A 0.9300 .
C47 C48 1.38(2) .
C47 H47A 0.9300 .
C49 C50 1.41(3) .
C49 C54 1.41(3) .
C50 C51 1.37(3) .
C50 H50A 0.9300 .
C51 C52 1.35(3) .
C51 H51A 0.9300 .
C52 C53 1.38(3) .
C52 H52A 0.9300 .
C53 C54 1.36(3) .
C53 H53A 0.9300 .
C54 C55 1.49(3) .
C55 H55A 0.9300 .
C56 C57 1.52(3) .
C56 H56A 0.9700 .
C56 H56B 0.9700 .
C57 H57A 0.9700 .
C57 H57B 0.9700 .
C58 C59 1.48(2) .
C58 H58A 0.9300 .
C59 C60 1.43(2) .
C59 C64 1.44(2) .
C60 C61 1.34(3) .
C60 H60A 0.9300 .
C61 C62 1.41(3) .
C61 H61A 0.9300 .
C62 C63 1.40(3) .
C62 H62A 0.9300 .
C63 C64 1.37(2) .
C63 H63A 0.9300 .
C65 C70 1.39(3) .
C65 C66 1.40(3) .
C66 C67 1.41(3) .
C66 H66A 0.9300 .
C67 C68 1.36(3) .
C67 H67A 0.9300 .
C68 C69 1.35(3) .
C68 H68A 0.9300 .
C69 C70 1.43(3) .
C69 H69A 0.9300 .
C70 C71 1.45(3) .
C71 H71A 0.9300 .
C72 C73 1.54(3) .
C72 H72A 0.9700 .
C72 H72B 0.9700 .
C73 H73A 0.9700 .
C73 H73B 0.9700 .
C74 C75 1.46(2) .
C74 H74A 0.9300 .
C75 C76 1.38(3) .
C75 C80 1.42(2) .
C76 C77 1.37(3) .
C76 H76A 0.9300 .
C77 C78 1.34(3) .
C77 H77A 0.9300 .
C78 C79 1.36(2) .
C78 H78A 0.9300 .
C79 C80 1.40(2) .
C79 H79A 0.9300 .
C81 C82 1.41(2) .
C81 C86 1.42(2) .
C82 C83 1.36(3) .
C82 H82A 0.9300 .
C83 C84 1.37(3) .
C83 H83A 0.9300 .
C84 C85 1.33(3) .
C84 H84A 0.9300 .
C85 C86 1.42(2) .
C85 H85A 0.9300 .
C86 C87 1.41(2) .
C87 H87A 0.9300 .
C88 C88 1.56(3) 2_456
C88 H88A 0.9700 .
C88 H88B 0.9700 .
C89 C90 1.548(10) .
C89 H89A 0.9600 .
C89 H89B 0.9600 .
C89 H89C 0.9600 .
C90 O12 1.549(10) .
C90 H90A 0.9700 .
C90 H90B 0.9700 .
O13 C91 1.551(10) .
O13 H13B 0.8200 .
C92 O14 1.525(10) .
C92 H92A 0.9600 .
C92 H92B 0.9600 .
C92 H92C 0.9600 .
O12 H12B 0.8200 .
C91 H91B 0.9600 .
C91 H91C 0.9600 .
C91 H91A 0.9600 .
O14 H14 0.8200 .
O15 O15' 1.77(4) .
